data_1565691
loop_
_publ_author_name
'Li, Hongdao'
'Xie, Jing'
'Xi, Lu'
'Zhai, Lijun'
'Niu, Yulan'

_publ_section_title
;
 Nitronyl nitroxide biradical-supported lanthanide hetero-spin compounds:
 Magnetic relaxation in Dy analogue
;
_journal_name_full 'Inorganica Chimica Acta'
_journal_page_first 119188
_journal_paper_doi 10.1016/j.ica.2019.119188
_journal_volume 499
_journal_year 2020
_chemical_formula_moiety 'C70 H60 Br2 Dy2 F36 N8 O20'
_chemical_formula_sum 'C70 H60 Br2 Dy2 F36 N8 O20'
_chemical_formula_weight 2502.06
_space_group_crystal_system monoclinic
_space_group_IT_number 14
_space_group_name_Hall '-P 2ybc'
_space_group_name_H-M_alt 'P 1 21/c 1'
_atom_sites_solution_hydrogens geom
_audit_creation_method SHELXL-2014/7
_cell_angle_alpha 90
_cell_angle_beta 120.009(6)
_cell_angle_gamma 90
_cell_formula_units_Z 4
_cell_length_a 20.5787(19)
_cell_length_b 23.2891(17)
_cell_length_c 23.7782(17)
_cell_measurement_reflns_used 20351
_cell_measurement_temperature 113(2)
_cell_measurement_theta_max 27.5
_cell_measurement_theta_min 3.0
_cell_volume 9868.3(15)
_computing_cell_refinement crystalclear
_computing_data_collection crystalclear
_computing_data_reduction crystalclear
_computing_molecular_graphics 'Bruker SHELXTL'
_computing_publication_material 'Bruker SHELXTL'
_computing_structure_refinement 'SHELXL-2014/7 (Sheldrick, 2014)'
_computing_structure_solution 'SHELXL-2014/7 (Sheldrick, 2014)'
_diffrn_ambient_temperature 113(2)
_diffrn_measured_fraction_theta_full 0.998
_diffrn_measured_fraction_theta_max 0.987
_diffrn_measurement_device_type 'CCD area detector'
_diffrn_radiation_type MoK\a
_diffrn_radiation_wavelength 0.71073
_diffrn_reflns_av_R_equivalents 0.0460
_diffrn_reflns_av_unetI/netI 0.0418
_diffrn_reflns_Laue_measured_fraction_full 0.998
_diffrn_reflns_Laue_measured_fraction_max 0.987
_diffrn_reflns_limit_h_max 26
_diffrn_reflns_limit_h_min -24
_diffrn_reflns_limit_k_max 30
_diffrn_reflns_limit_k_min -30
_diffrn_reflns_limit_l_max 30
_diffrn_reflns_limit_l_min -30
_diffrn_reflns_number 98483
_diffrn_reflns_point_group_measured_fraction_full 0.998
_diffrn_reflns_point_group_measured_fraction_max 0.987
_diffrn_reflns_theta_full 25.242
_diffrn_reflns_theta_max 27.587
_diffrn_reflns_theta_min 2.981
_exptl_absorpt_coefficient_mu 2.444
_exptl_absorpt_correction_T_max 1.000
_exptl_absorpt_correction_T_min 0.612
_exptl_absorpt_correction_type multi-scan
_exptl_absorpt_process_details sadabs
_exptl_crystal_colour BLUE
_exptl_crystal_density_diffrn 1.684
_exptl_crystal_description BLOCK
_exptl_crystal_F_000 4887
_exptl_crystal_size_max 0.20
_exptl_crystal_size_mid 0.19
_exptl_crystal_size_min 0.18
_refine_diff_density_max 2.319
_refine_diff_density_min -1.240
_refine_diff_density_rms 0.145
_refine_ls_extinction_coef .
_refine_ls_extinction_method none
_refine_ls_goodness_of_fit_ref 0.962
_refine_ls_hydrogen_treatment constr
_refine_ls_matrix_type full
_refine_ls_number_parameters 1279
_refine_ls_number_reflns 22569
_refine_ls_number_restraints 117
_refine_ls_restrained_S_all 0.995
_refine_ls_R_factor_all 0.0818
_refine_ls_R_factor_gt 0.0573
_refine_ls_shift/su_max 0.001
_refine_ls_shift/su_mean 0.000
_refine_ls_structure_factor_coef Fsqd
_refine_ls_weighting_details 'w=1/[\s^2^(Fo^2^)+(0.1000P)^2^+50.0000P] where P=(Fo^2^+2Fc^2^)/3'
_refine_ls_weighting_scheme calc
_refine_ls_wR_factor_gt 0.1569
_refine_ls_wR_factor_ref 0.1732
_reflns_Friedel_coverage 0.000
_reflns_Friedel_fraction_full .
_reflns_Friedel_fraction_max .
_reflns_number_gt 16577
_reflns_number_total 22856
_reflns_threshold_expression 'I > 2\s(I)'
_cod_data_source_file ICA-2020-499-119188.cif
_cod_data_source_block complex2
_cod_depositor_comments
;
The following automatic conversions were performed:

data item '_exptl_absorpt_correction_type' value 'Multi-scan' was
changed to 'multi-scan' in accordance with the built-in table derived
from the CIF Core dictionary named 'cif_core.dic' version 2.4.5 last
updated on 2014-11-21.

Automatic conversion script
Id: cif_fix_values 8738 2021-04-28 16:35:53Z antanas 
;
_cod_original_sg_symbol_H-M 'P 21/c'
_cod_database_code 1565691
_shelx_shelxl_version_number 2014/7
_shelx_space_group_comment
;
The symmetry employed for this shelxl refinement is uniquely defined
by the following loop, which should always be used as a source of
symmetry information in preference to the above space-group names.
They are only intended as comments.
;

loop_
_space_group_symop_operation_xyz
'x, y, z'
'-x, y+1/2, -z+1/2'
'-x, -y, -z'
'x, -y-1/2, z-1/2'

loop_
_atom_site_label
_atom_site_type_symbol
_atom_site_fract_x
_atom_site_fract_y
_atom_site_fract_z
_atom_site_U_iso_or_equiv
_atom_site_adp_type
_atom_site_occupancy
_atom_site_site_symmetry_order
_atom_site_calc_flag
_atom_site_refinement_flags_posn
_atom_site_refinement_flags_adp
_atom_site_refinement_flags_occupancy
_atom_site_disorder_assembly
_atom_site_disorder_group
Dy1 Dy -0.21088(2) 0.30864(2) 0.01292(2) 0.03009(9) Uani 1 1 d . . . . .
Br2 Br -0.44110(5) 0.55375(3) -0.11382(6) 0.0689(3) Uani 1 1 d . . . . .
O6 O -0.3075(2) 0.35621(17) 0.02082(18) 0.0289(8) Uani 1 1 d . . . . .
F17 F -0.4392(2) 0.38225(18) 0.0085(2) 0.0458(9) Uani 1 1 d . . . . .
C3 C -0.1716(4) 0.1487(3) 0.0374(4) 0.0519(18) Uani 1 1 d . . . . .
H3 H -0.1531 0.1115 0.0488 0.062 Uiso 1 1 calc R U . . .
O3 O -0.1640(3) 0.3328(2) 0.1240(2) 0.0433(11) Uani 1 1 d . . . . .
O7 O -0.3281(2) 0.27091(17) -0.07134(18) 0.0280(8) Uani 1 1 d . . . . .
F13 F -0.0803(3) 0.4872(2) 0.1052(3) 0.091(2) Uani 1 1 d . . . . .
F11 F -0.0320(3) 0.3661(4) 0.2813(3) 0.114(2) Uani 1 1 d D . . . .
F7 F 0.1006(4) 0.2749(5) 0.1935(3) 0.137(3) Uani 1 1 d . . . . .
F12 F -0.1473(5) 0.3843(5) 0.2286(4) 0.168(4) Uani 1 1 d D U . . .
N2 N -0.5132(3) 0.3147(2) -0.1440(2) 0.0264(10) Uani 1 1 d . . . . .
N1 N -0.4006(2) 0.27790(19) -0.0973(2) 0.0219(9) Uani 1 1 d . . . . .
F8 F 0.0653(4) 0.3152(5) 0.1036(5) 0.149(3) Uani 1 1 d . U . . .
F10 F -0.1113(6) 0.3068(6) 0.2664(5) 0.194(6) Uani 1 1 d D U . . .
C35 C -0.0493(5) 0.3893(5) -0.0354(5) 0.081(3) Uani 1 1 d . U . . .
H35A H -0.0526 0.4210 -0.0111 0.121 Uiso 1 1 calc DR U . . .
H35B H -0.0035 0.3920 -0.0366 0.121 Uiso 1 1 calc R U . . .
H35C H -0.0499 0.3539 -0.0149 0.121 Uiso 1 1 calc R U . . .
F9 F 0.0482(7) 0.2275(6) 0.1121(6) 0.193(5) Uani 1 1 d . U . . .
C6 C 0.0438(6) 0.2760(6) 0.1307(6) 0.092(3) Uani 1 1 d . U . . .
C33 C -0.0820(6) 0.4992(5) -0.0998(7) 0.107(4) Uani 1 1 d . U . . .
H33A H -0.1060 0.5350 -0.1191 0.160 Uiso 1 1 calc R U . . .
H33B H -0.0346 0.4971 -0.0984 0.160 Uiso 1 1 calc R U . . .
H33C H -0.0740 0.4969 -0.0565 0.160 Uiso 1 1 calc DR U . . .
F16 F -0.3632(3) 0.39957(19) 0.1095(2) 0.0521(10) Uani 1 1 d . . . . .
O2 O -0.2229(2) 0.2291(2) 0.0646(2) 0.0382(10) Uani 1 1 d . . . . .
O1 O -0.1876(2) 0.2268(2) -0.0341(2) 0.0367(9) Uani 1 1 d . U . . .
F6 F -0.2767(2) 0.1420(2) 0.1099(2) 0.0566(11) Uani 1 1 d . . . . .
O8 O -0.5657(2) 0.35120(19) -0.1704(2) 0.0343(9) Uani 1 1 d . . . . .
O5 O -0.1812(2) 0.4071(2) 0.0252(2) 0.0389(10) Uani 1 1 d . . . . .
C20 C -0.4074(3) 0.3807(2) -0.1249(2) 0.0247(11) Uani 1 1 d . . . . .
F18 F -0.4034(2) 0.46895(17) 0.0409(2) 0.0532(11) Uani 1 1 d . . . . .
O9 O -0.1930(2) 0.33660(19) -0.0727(2) 0.0374(10) Uani 1 1 d . . . . .
C22 C -0.4390(3) 0.3264(2) -0.1216(2) 0.0233(10) Uani 1 1 d . . . . .
C23 C -0.5273(3) 0.2508(2) -0.1437(3) 0.0288(12) Uani 1 1 d . . . . .
N3 N -0.1845(3) 0.3837(2) -0.0992(3) 0.0370(12) Uani 1 1 d . . . . .
C21 C -0.4373(3) 0.4328(3) -0.1205(3) 0.0323(12) Uani 1 1 d . . . . .
H21 H -0.4813 0.4342 -0.1187 0.039 Uiso 1 1 calc R U . . .
C19 C -0.3423(3) 0.3799(2) -0.1299(2) 0.0257(11) Uani 1 1 d . . . . .
H19 H -0.3240 0.3451 -0.1353 0.031 Uiso 1 1 calc R U . . .
C16 C -0.3999(3) 0.4828(3) -0.1190(3) 0.0379(14) Uani 1 1 d . . . . .
C14 C -0.3124(3) 0.4051(3) 0.0403(3) 0.0303(12) Uani 1 1 d . . . . .
C28 C -0.5537(4) 0.2311(3) -0.2129(3) 0.0344(13) Uani 1 1 d . . . . .
H28A H -0.5969 0.2531 -0.2426 0.052 Uiso 1 1 calc R U . . .
H28B H -0.5666 0.1912 -0.2170 0.052 Uiso 1 1 calc R U . . .
H28C H -0.5142 0.2368 -0.2227 0.052 Uiso 1 1 calc R U . . .
O4 O -0.0823(2) 0.2937(2) 0.0680(2) 0.0478(12) Uani 1 1 d . . . . .
F5 F -0.1656(3) 0.1675(3) 0.1828(2) 0.0766(15) Uani 1 1 d . . . . .
C24 C -0.4470(3) 0.2298(2) -0.0932(3) 0.0277(12) Uani 1 1 d . . . . .
C25 C -0.4231(3) 0.1729(2) -0.1071(3) 0.0306(12) Uani 1 1 d . . . . .
H25A H -0.4271 0.1741 -0.1491 0.046 Uiso 1 1 calc R U . . .
H25B H -0.4550 0.1431 -0.1065 0.046 Uiso 1 1 calc R U . . .
H25C H -0.3721 0.1652 -0.0746 0.046 Uiso 1 1 calc R U . . .
F4 F -0.1833(3) 0.0889(2) 0.1302(3) 0.0748(15) Uani 1 1 d . . . . .
N4 N -0.2062(3) 0.4653(3) -0.1499(3) 0.0474(14) Uani 1 1 d . . . . .
C13 C -0.2633(3) 0.4513(3) 0.0556(3) 0.0355(13) Uani 1 1 d . . . . .
H13 H -0.2724 0.4849 0.0717 0.043 Uiso 1 1 calc R U . . .
C18 C -0.3052(3) 0.4302(3) -0.1268(3) 0.0307(12) Uani 1 1 d . . . . .
C15 C -0.3801(4) 0.4147(3) 0.0491(3) 0.0377(14) Uani 1 1 d . . . . .
C17 C -0.3344(4) 0.4826(3) -0.1218(3) 0.0395(15) Uani 1 1 d . . . . .
H17 H -0.3103 0.5168 -0.1203 0.047 Uiso 1 1 calc R U . . .
C26 C -0.4314(4) 0.2319(3) -0.0232(3) 0.0372(14) Uani 1 1 d . . . . .
H26A H -0.3785 0.2278 0.0062 0.056 Uiso 1 1 calc R U . . .
H26B H -0.4578 0.2012 -0.0163 0.056 Uiso 1 1 calc R U . . .
H26C H -0.4482 0.2680 -0.0156 0.056 Uiso 1 1 calc R U . . .
C7 C -0.0303(5) 0.2952(6) 0.1249(5) 0.084(3) Uani 1 1 d . . . . .
C11 C -0.1500(4) 0.5008(4) 0.0649(5) 0.059(2) Uani 1 1 d . . . . .
C9 C -0.1032(6) 0.3285(5) 0.1747(4) 0.078(3) Uani 1 1 d . . . . .
C29 C -0.2335(4) 0.4262(3) -0.1254(3) 0.0367(14) Uani 1 1 d . . . . .
C5 C -0.2062(4) 0.1450(3) 0.1234(3) 0.0451(16) Uani 1 1 d . . . . .
F15 F -0.1674(3) 0.5425(2) 0.0924(4) 0.098(2) Uani 1 1 d . U . . .
C12 C -0.2016(4) 0.4486(3) 0.0473(3) 0.0387(14) Uani 1 1 d . . . . .
C4 C -0.2007(4) 0.1757(3) 0.0714(3) 0.0462(17) Uani 1 1 d . . . . .
C2 C -0.1692(4) 0.1767(3) -0.0155(4) 0.0475(16) Uani 1 1 d . U . . .
F1 F -0.1243(8) 0.0881(4) -0.0366(5) 0.075(5) Uani 0.51(2) 1 d D U P A 1
O10 O -0.2408(3) 0.5096(2) -0.1809(3) 0.0648(16) Uani 1 1 d . . . . .
C30 C -0.1158(4) 0.3909(3) -0.1042(4) 0.0463(17) Uani 1 1 d . . . . .
C32 C -0.1396(9) 0.4484(6) -0.2066(6) 0.117(4) Uani 1 1 d . U . . .
H32A H -0.1622 0.4834 -0.2294 0.175 Uiso 1 1 calc R U . . .
H32B H -0.1712 0.4165 -0.2300 0.175 Uiso 1 1 calc R U . . .
H32C H -0.0914 0.4437 -0.2030 0.175 Uiso 1 1 calc R U . . .
F14 F -0.1514(5) 0.5212(3) 0.0128(4) 0.139(3) Uani 1 1 d . . . . .
F2 F -0.2069(4) 0.1205(3) -0.1046(4) 0.126(3) Uani 1 1 d D U . . .
C8 C -0.0328(5) 0.3149(6) 0.1790(5) 0.095(4) Uani 1 1 d . . . . .
H8 H 0.0116 0.3194 0.2183 0.113 Uiso 1 1 calc R U . . .
C27 C -0.5864(4) 0.2402(3) -0.1252(4) 0.0443(16) Uani 1 1 d . . . . .
H27A H -0.5707 0.2568 -0.0834 0.066 Uiso 1 1 calc R U . . .
H27B H -0.5933 0.1996 -0.1234 0.066 Uiso 1 1 calc R U . . .
H27C H -0.6329 0.2573 -0.1570 0.066 Uiso 1 1 calc R U . . .
F3 F -0.1225(5) 0.1706(3) -0.0905(4) 0.124(3) Uani 1 1 d D U . . .
C34 C -0.1113(4) 0.3402(4) -0.1431(4) 0.060(2) Uani 1 1 d . . . . .
H34A H -0.0669 0.3437 -0.1464 0.090 Uiso 1 1 calc R U . . .
H34B H -0.1547 0.3402 -0.1858 0.090 Uiso 1 1 calc R U . . .
H34C H -0.1096 0.3049 -0.1215 0.090 Uiso 1 1 calc R U . . .
C31 C -0.1304(4) 0.4509(4) -0.1392(4) 0.057(2) Uani 1 1 d . . . . .
C1 C -0.1445(4) 0.1429(3) -0.0544(4) 0.0625(19) Uani 1 1 d D U . . .
C10 C -0.0965(4) 0.3475(4) 0.2338(4) 0.082(3) Uani 1 1 d D U . . .
Dy2 Dy -0.65956(2) 0.31887(2) -0.42684(2) 0.02632(8) Uani 1 1 d . . . . .
Br1 Br -0.41273(4) 0.55848(3) -0.30273(5) 0.0586(2) Uani 1 1 d . . . . .
F25 F -0.9326(3) 0.3178(3) -0.5040(4) 0.111(3) Uani 1 1 d D U . . .
F36 F -0.6074(3) 0.1501(2) -0.5311(3) 0.0707(14) Uani 1 1 d . . . . .
F34 F -0.7117(4) 0.1804(3) -0.6056(3) 0.0869(18) Uani 1 1 d . . . . .
C50 C -0.6781(6) 0.1583(4) -0.5474(4) 0.064(2) Uani 1 1 d . . . . .
F20 F -0.4959(2) 0.40652(18) -0.51800(19) 0.0459(9) Uani 1 1 d . . . . .
F35 F -0.7044(5) 0.1035(3) -0.5554(4) 0.113(3) Uani 1 1 d . . . . .
F19 F -0.4484(2) 0.46713(16) -0.43978(19) 0.0407(8) Uani 1 1 d . . . . .
F26 F -0.9108(6) 0.2295(3) -0.5281(5) 0.148(4) Uani 1 1 d D U . . .
F21 F -0.4269(2) 0.37665(16) -0.41988(19) 0.0415(9) Uani 1 1 d . . . . .
F27 F -0.9705(4) 0.2920(5) -0.6007(3) 0.135(3) Uani 1 1 d D U . . .
O17 O -0.5434(2) 0.27950(17) -0.34154(19) 0.0294(8) Uani 1 1 d . . . . .
O16 O -0.6876(2) 0.23773(18) -0.3836(2) 0.0338(9) Uani 1 1 d . . . . .
N5 N -0.3565(3) 0.3173(2) -0.2728(2) 0.0285(10) Uani 1 1 d . . . . .
O18 O -0.3013(2) 0.35219(19) -0.2467(2) 0.0366(10) Uani 1 1 d . . . . .
C69 C -0.7808(5) 0.5137(4) -0.2908(5) 0.066(2) Uani 1 1 d . . . . .
H69A H -0.7574 0.5471 -0.2649 0.099 Uiso 1 1 calc R U . . .
H69B H -0.8234 0.5031 -0.2868 0.099 Uiso 1 1 calc R U . . .
H69C H -0.7969 0.5219 -0.3355 0.099 Uiso 1 1 calc R U . . .
C41 C -0.9131(4) 0.2866(4) -0.5406(3) 0.067(2) Uani 1 1 d D U . . .
O11 O -0.5608(2) 0.35978(17) -0.43545(18) 0.0279(8) Uani 1 1 d . . . . .
O15 O -0.6518(3) 0.23928(19) -0.4819(2) 0.0384(10) Uani 1 1 d . . . . .
O19 O -0.6708(2) 0.34971(18) -0.33737(19) 0.0320(9) Uani 1 1 d . . . . .
F24 F -0.6770(2) 0.55612(17) -0.4919(2) 0.0564(11) Uani 1 1 d . . . . .
N6 N -0.4708(3) 0.28379(19) -0.3169(2) 0.0250(9) Uani 1 1 d . . . . .
C57 C -0.4288(3) 0.3312(2) -0.2921(3) 0.0258(11) Uani 1 1 d . . . . .
O13 O -0.7095(2) 0.3457(2) -0.53808(19) 0.0386(10) Uani 1 1 d . . . . .
O14 O -0.7879(2) 0.3085(2) -0.4786(2) 0.0404(11) Uani 1 1 d . . . . .
O12 O -0.6811(2) 0.41847(18) -0.4360(2) 0.0314(9) Uani 1 1 d . . . . .
C55 C -0.4571(3) 0.3876(2) -0.2893(2) 0.0261(11) Uani 1 1 d . . . . .
C51 C -0.4570(4) 0.4898(3) -0.2952(3) 0.0373(14) Uani 1 1 d . . . . .
N8 N -0.6775(3) 0.3976(2) -0.3124(2) 0.0336(11) Uani 1 1 d . . . . .
C53 C -0.5571(3) 0.4418(3) -0.2888(3) 0.0335(13) Uani 1 1 d . . . . .
F22 F -0.6924(3) 0.5352(2) -0.4119(3) 0.0744(15) Uani 1 1 d . . . . .
C56 C -0.4241(3) 0.4382(3) -0.2934(3) 0.0316(12) Uani 1 1 d . . . . .
H56 H -0.3799 0.4370 -0.2949 0.038 Uiso 1 1 calc R U . . .
F23 F -0.7716(2) 0.5073(2) -0.5076(3) 0.0694(15) Uani 1 1 d . . . . .
C54 C -0.5216(3) 0.3898(3) -0.2843(3) 0.0293(12) Uani 1 1 d . . . . .
H54 H -0.5413 0.3561 -0.2779 0.035 Uiso 1 1 calc R U . . .
C37 C -0.5503(3) 0.4092(2) -0.4506(3) 0.0281(12) Uani 1 1 d . . . . .
C58 C -0.4284(3) 0.2341(2) -0.3231(3) 0.0278(12) Uani 1 1 d . . . . .
C36 C -0.4797(3) 0.4154(3) -0.4567(3) 0.0328(13) Uani 1 1 d . . . . .
O20 O -0.6248(3) 0.5325(3) -0.2474(3) 0.0666(17) Uani 1 1 d . . . . .
C52 C -0.5243(4) 0.4935(3) -0.2935(3) 0.0401(15) Uani 1 1 d . . . . .
H52 H -0.5464 0.5289 -0.2955 0.048 Uiso 1 1 calc R U . . .
C39 C -0.6566(3) 0.4586(3) -0.4549(3) 0.0303(12) Uani 1 1 d . . . . .
C38 C -0.5939(3) 0.4586(2) -0.4627(3) 0.0301(12) Uani 1 1 d . . . . .
H38 H -0.5809 0.4920 -0.4762 0.036 Uiso 1 1 calc R U . . .
C59 C -0.3462(3) 0.2534(3) -0.2753(3) 0.0328(13) Uani 1 1 d . . . . .
C64 C -0.6286(4) 0.4414(3) -0.2900(3) 0.0366(14) Uani 1 1 d . . . . .
C63 C -0.4517(4) 0.1787(3) -0.3061(3) 0.0367(14) Uani 1 1 d . . . . .
H63A H -0.4447 0.1814 -0.2632 0.055 Uiso 1 1 calc R U . . .
H63B H -0.4217 0.1479 -0.3077 0.055 Uiso 1 1 calc R U . . .
H63C H -0.5037 0.1714 -0.3366 0.055 Uiso 1 1 calc R U . . .
C62 C -0.4483(4) 0.2343(3) -0.3938(3) 0.0407(15) Uani 1 1 d . . . . .
H62A H -0.5014 0.2288 -0.4210 0.061 Uiso 1 1 calc R U . . .
H62B H -0.4220 0.2038 -0.4011 0.061 Uiso 1 1 calc R U . . .
H62C H -0.4341 0.2704 -0.4039 0.061 Uiso 1 1 calc R U . . .
F33 F -0.7996(3) 0.1193(2) -0.4105(3) 0.0837(17) Uani 1 1 d . . . . .
N7 N -0.6564(3) 0.4836(3) -0.2688(3) 0.0462(14) Uani 1 1 d . . . . .
C61 C -0.3151(4) 0.2329(3) -0.2059(3) 0.0443(16) Uani 1 1 d . . . . .
H61A H -0.2732 0.2564 -0.1772 0.066 Uiso 1 1 calc R U . . .
H61B H -0.2992 0.1937 -0.2024 0.066 Uiso 1 1 calc R U . . .
H61C H -0.3534 0.2356 -0.1942 0.066 Uiso 1 1 calc R U . . .
C40 C -0.6993(4) 0.5153(3) -0.4674(4) 0.0424(15) Uani 1 1 d . . . . .
C44 C -0.7677(6) 0.3409(5) -0.5873(4) 0.080(3) Uani 1 1 d . . . . .
C46 C -0.7463(4) 0.1564(3) -0.3732(4) 0.0434(16) Uani 1 1 d . . . . .
C66 C -0.7476(4) 0.4101(3) -0.3114(3) 0.0427(16) Uani 1 1 d . . . . .
C47 C -0.7162(5) 0.1908(3) -0.4093(4) 0.056(2) Uani 1 1 d . . . . .
C42 C -0.8407(5) 0.3075(4) -0.5350(5) 0.066(2) Uani 1 1 d . . . . .
F28 F -0.7653(7) 0.4237(4) -0.6385(5) 0.194(5) Uani 1 1 d D U . . .
F32 F -0.6924(4) 0.1273(3) -0.3289(4) 0.119(3) Uani 1 1 d . U . . .
C68 C -0.8080(4) 0.4217(5) -0.3828(4) 0.064(3) Uani 1 1 d . . . . .
H68A H -0.7907 0.4511 -0.4004 0.097 Uiso 1 1 calc R U . . .
H68B H -0.8535 0.4340 -0.3846 0.097 Uiso 1 1 calc R U . . .
H68C H -0.8174 0.3871 -0.4076 0.097 Uiso 1 1 calc R U . . .
C49 C -0.6806(5) 0.1890(4) -0.4937(4) 0.0550(19) Uani 1 1 d . . . . .
C67 C -0.7673(5) 0.3577(4) -0.2846(4) 0.059(2) Uani 1 1 d . . . . .
H67A H -0.7789 0.3260 -0.3139 0.088 Uiso 1 1 calc R U . . .
H67B H -0.8101 0.3663 -0.2800 0.088 Uiso 1 1 calc R U . . .
H67C H -0.7255 0.3478 -0.2430 0.088 Uiso 1 1 calc R U . . .
C65 C -0.7251(4) 0.4647(3) -0.2677(3) 0.0463(17) Uani 1 1 d . . . . .
C43 C -0.8400(5) 0.3264(5) -0.5907(5) 0.077(3) Uani 1 1 d . . . . .
H43 H -0.8849 0.3300 -0.6299 0.093 Uiso 1 1 calc R U . . .
F29 F -0.8438(4) 0.3716(5) -0.6963(3) 0.141(4) Uani 1 1 d D . . . .
F31 F -0.7690(5) 0.1854(3) -0.3409(5) 0.130(3) Uani 1 1 d . U . . .
C60 C -0.2903(4) 0.2415(3) -0.2985(4) 0.0514(19) Uani 1 1 d . . . . .
H60A H -0.3079 0.2588 -0.3403 0.077 Uiso 1 1 calc R U . . .
H60B H -0.2855 0.2008 -0.3017 0.077 Uiso 1 1 calc R U . . .
H60C H -0.2423 0.2574 -0.2680 0.077 Uiso 1 1 calc R U . . .
C70 C -0.6984(6) 0.4519(4) -0.1958(4) 0.068(3) Uani 1 1 d . . . . .
H70A H -0.6798 0.4866 -0.1709 0.102 Uiso 1 1 calc R U . . .
H70B H -0.6591 0.4238 -0.1798 0.102 Uiso 1 1 calc R U . . .
H70C H -0.7397 0.4375 -0.1919 0.102 Uiso 1 1 calc R U . . .
C48 C -0.7183(5) 0.1644(4) -0.4649(4) 0.061(2) Uani 1 1 d . . . . .
H48 H -0.7452 0.1306 -0.4817 0.073 Uiso 1 1 calc R U . . .
C45 C -0.7766(4) 0.3645(4) -0.6472(3) 0.074(2) Uani 1 1 d D U . . .
F30 F -0.7183(6) 0.3672(6) -0.6558(6) 0.100(5) Uani 0.541(17) 1 d D U P B 1
F30A F -0.7599(11) 0.3228(7) -0.6790(7) 0.111(6) Uani 0.459(17) 1 d D U P B 2
F1A F -0.0774(8) 0.1166(9) -0.0192(7) 0.099(6) Uani 0.49(2) 1 d D U P A 2

loop_
_atom_site_aniso_label
_atom_site_aniso_U_11
_atom_site_aniso_U_22
_atom_site_aniso_U_33
_atom_site_aniso_U_23
_atom_site_aniso_U_13
_atom_site_aniso_U_12
Dy1 0.02413(14) 0.03656(16) 0.02495(15) -0.00614(11) 0.00879(11) 0.00377(10)
Br2 0.0475(4) 0.0261(4) 0.1171(8) -0.0021(4) 0.0291(5) 0.0047(3)
O6 0.0250(19) 0.033(2) 0.025(2) -0.0056(16) 0.0090(16) 0.0017(16)
F17 0.037(2) 0.051(2) 0.052(2) -0.0117(19) 0.0245(19) -0.0035(17)
C3 0.050(4) 0.046(4) 0.060(5) 0.004(4) 0.028(4) 0.010(3)
O3 0.034(2) 0.059(3) 0.027(2) -0.010(2) 0.0086(19) 0.007(2)
O7 0.0243(19) 0.033(2) 0.0240(19) -0.0045(16) 0.0100(16) 0.0015(15)
F13 0.035(3) 0.077(4) 0.134(5) -0.032(4) 0.021(3) -0.019(2)
F11 0.079(4) 0.169(7) 0.064(4) -0.019(4) 0.014(3) -0.023(4)
F7 0.064(4) 0.236(10) 0.083(5) 0.012(6) 0.017(4) 0.047(5)
F12 0.172(7) 0.218(8) 0.081(4) -0.050(5) 0.038(4) 0.090(6)
N2 0.024(2) 0.027(2) 0.027(2) 0.0002(18) 0.012(2) -0.0009(18)
N1 0.024(2) 0.025(2) 0.017(2) -0.0005(17) 0.0110(18) 0.0006(17)
F8 0.063(4) 0.217(8) 0.161(7) 0.060(6) 0.052(4) 0.026(4)
F10 0.176(10) 0.337(17) 0.107(7) -0.065(8) 0.099(7) -0.124(11)
C35 0.046(4) 0.114(7) 0.074(6) 0.001(5) 0.024(4) -0.026(4)
F9 0.195(8) 0.216(8) 0.177(7) -0.057(6) 0.100(6) 0.058(6)
C6 0.043(5) 0.120(8) 0.091(7) 0.013(6) 0.016(5) 0.024(5)
C33 0.063(5) 0.082(6) 0.154(8) -0.018(6) 0.038(5) -0.033(5)
F16 0.065(3) 0.060(3) 0.043(2) -0.0038(19) 0.036(2) -0.002(2)
O2 0.038(2) 0.045(3) 0.027(2) -0.0004(18) 0.0124(19) 0.0113(19)
O1 0.034(2) 0.044(2) 0.031(2) -0.0034(18) 0.0154(19) 0.0068(18)
F6 0.047(2) 0.065(3) 0.062(3) 0.008(2) 0.030(2) 0.000(2)
O8 0.028(2) 0.037(2) 0.035(2) 0.0065(18) 0.0131(18) 0.0037(17)
O5 0.030(2) 0.043(3) 0.039(2) -0.010(2) 0.015(2) -0.0031(19)
C20 0.026(3) 0.027(3) 0.015(2) -0.001(2) 0.006(2) -0.002(2)
F18 0.056(3) 0.035(2) 0.086(3) 0.001(2) 0.050(2) 0.0104(18)
O9 0.038(2) 0.037(2) 0.040(2) -0.0030(19) 0.021(2) 0.0007(18)
C22 0.019(2) 0.030(3) 0.014(2) -0.004(2) 0.004(2) -0.003(2)
C23 0.031(3) 0.029(3) 0.029(3) 0.001(2) 0.017(2) -0.008(2)
N3 0.031(3) 0.044(3) 0.036(3) -0.008(2) 0.018(2) -0.009(2)
C21 0.028(3) 0.033(3) 0.028(3) 0.000(2) 0.008(2) 0.001(2)
C19 0.023(3) 0.030(3) 0.018(3) -0.002(2) 0.007(2) -0.004(2)
C16 0.031(3) 0.028(3) 0.038(3) 0.003(3) 0.005(3) 0.001(2)
C14 0.031(3) 0.034(3) 0.019(3) 0.000(2) 0.007(2) 0.005(2)
C28 0.041(3) 0.033(3) 0.023(3) 0.000(2) 0.012(3) -0.005(3)
O4 0.025(2) 0.071(3) 0.037(3) -0.004(2) 0.008(2) 0.011(2)
F5 0.071(3) 0.110(4) 0.049(3) 0.006(3) 0.030(3) 0.011(3)
C24 0.036(3) 0.031(3) 0.019(3) 0.000(2) 0.017(2) -0.002(2)
C25 0.037(3) 0.028(3) 0.030(3) 0.002(2) 0.019(3) -0.003(2)
F4 0.092(4) 0.059(3) 0.076(3) 0.008(3) 0.044(3) 0.019(3)
N4 0.039(3) 0.049(4) 0.051(4) 0.000(3) 0.021(3) -0.015(3)
C13 0.032(3) 0.033(3) 0.036(3) -0.008(3) 0.014(3) 0.002(2)
C18 0.026(3) 0.032(3) 0.027(3) 0.001(2) 0.008(2) -0.004(2)
C15 0.048(4) 0.032(3) 0.040(4) -0.002(3) 0.027(3) 0.002(3)
C17 0.035(3) 0.027(3) 0.041(4) 0.002(3) 0.007(3) -0.008(2)
C26 0.049(4) 0.042(4) 0.022(3) 0.003(2) 0.019(3) 0.000(3)
C7 0.042(5) 0.140(10) 0.058(6) 0.004(6) 0.017(4) 0.027(5)
C11 0.043(4) 0.056(5) 0.077(6) -0.022(4) 0.031(4) -0.015(3)
C9 0.086(7) 0.094(7) 0.032(4) -0.003(4) 0.013(4) 0.045(6)
C29 0.036(3) 0.040(3) 0.031(3) -0.010(3) 0.014(3) -0.018(3)
C5 0.048(4) 0.045(4) 0.036(4) 0.009(3) 0.017(3) 0.012(3)
F15 0.070(3) 0.055(3) 0.168(6) -0.052(3) 0.059(4) -0.026(2)
C12 0.035(3) 0.037(3) 0.035(3) -0.007(3) 0.011(3) -0.004(3)
C4 0.038(4) 0.056(4) 0.036(4) -0.002(3) 0.012(3) 0.003(3)
C2 0.043(4) 0.044(3) 0.048(4) -0.006(3) 0.016(3) 0.012(3)
F1 0.105(9) 0.057(6) 0.072(6) 0.002(4) 0.052(6) 0.048(5)
O10 0.064(4) 0.050(3) 0.087(4) 0.015(3) 0.043(3) -0.008(3)
C30 0.029(3) 0.067(5) 0.047(4) -0.016(3) 0.022(3) -0.016(3)
C32 0.156(9) 0.132(9) 0.109(7) 0.020(6) 0.101(7) 0.025(7)
F14 0.187(8) 0.108(6) 0.131(6) 0.000(5) 0.086(6) -0.083(6)
F2 0.132(6) 0.114(6) 0.130(6) -0.055(5) 0.065(5) -0.031(5)
C8 0.044(5) 0.169(13) 0.046(5) -0.024(6) 0.004(4) 0.021(6)
C27 0.037(3) 0.050(4) 0.056(4) 0.012(3) 0.030(3) -0.001(3)
F3 0.177(7) 0.079(4) 0.208(8) 0.002(5) 0.166(7) 0.019(5)
C34 0.043(4) 0.078(6) 0.076(6) -0.010(5) 0.042(4) 0.000(4)
C31 0.051(4) 0.064(5) 0.073(5) -0.012(4) 0.044(4) -0.020(4)
C1 0.089(5) 0.050(5) 0.075(5) -0.006(4) 0.061(4) 0.015(4)
C10 0.051(5) 0.144(10) 0.028(4) -0.022(5) 0.002(4) 0.023(6)
Dy2 0.02804(14) 0.02819(14) 0.02223(14) 0.00327(10) 0.01219(11) -0.00426(10)
Br1 0.0451(4) 0.0269(3) 0.0833(6) -0.0019(3) 0.0166(4) -0.0061(3)
F25 0.056(3) 0.169(7) 0.124(6) -0.029(5) 0.058(4) -0.028(4)
F36 0.092(4) 0.059(3) 0.084(4) -0.014(3) 0.061(3) -0.004(3)
F34 0.085(4) 0.116(5) 0.054(3) 0.011(3) 0.031(3) 0.011(3)
C50 0.092(7) 0.052(5) 0.058(5) -0.028(4) 0.046(5) -0.034(5)
F20 0.057(2) 0.053(2) 0.041(2) 0.0027(18) 0.035(2) 0.0004(19)
F35 0.164(7) 0.084(5) 0.122(6) -0.041(4) 0.095(5) -0.055(5)
F19 0.042(2) 0.0345(19) 0.054(2) 0.0002(17) 0.0301(19) -0.0071(16)
F26 0.200(9) 0.113(6) 0.186(9) -0.018(6) 0.137(8) -0.077(6)
F21 0.0347(19) 0.042(2) 0.053(2) 0.0111(17) 0.0261(18) 0.0051(16)
F27 0.072(4) 0.220(10) 0.075(4) 0.027(5) 0.008(3) 0.011(5)
O17 0.033(2) 0.029(2) 0.025(2) 0.0034(16) 0.0135(17) 0.0004(16)
O16 0.038(2) 0.034(2) 0.029(2) 0.0013(17) 0.0169(19) -0.0090(18)
N5 0.034(3) 0.031(3) 0.023(2) -0.0019(19) 0.017(2) 0.001(2)
O18 0.030(2) 0.036(2) 0.038(2) -0.0081(19) 0.0121(19) -0.0052(17)
C69 0.066(5) 0.057(5) 0.083(6) 0.021(5) 0.042(5) 0.028(4)
C41 0.031(4) 0.101(7) 0.055(5) 0.009(5) 0.010(3) -0.017(4)
O11 0.031(2) 0.028(2) 0.024(2) 0.0039(15) 0.0133(17) -0.0006(16)
O15 0.047(3) 0.038(2) 0.029(2) -0.0074(18) 0.018(2) -0.015(2)
O19 0.038(2) 0.034(2) 0.029(2) 0.0040(17) 0.0204(19) 0.0028(17)
F24 0.058(3) 0.033(2) 0.085(3) 0.022(2) 0.041(2) 0.0087(18)
N6 0.032(2) 0.025(2) 0.017(2) 0.0021(17) 0.0114(19) 0.0028(18)
C57 0.031(3) 0.027(3) 0.021(3) 0.001(2) 0.015(2) 0.001(2)
O13 0.035(2) 0.053(3) 0.023(2) 0.0048(19) 0.0107(19) -0.008(2)
O14 0.030(2) 0.057(3) 0.030(2) 0.006(2) 0.0115(19) -0.009(2)
O12 0.032(2) 0.032(2) 0.034(2) 0.0083(17) 0.0199(18) 0.0040(16)
C55 0.029(3) 0.027(3) 0.015(2) -0.002(2) 0.005(2) 0.002(2)
C51 0.036(3) 0.028(3) 0.032(3) -0.006(2) 0.005(3) -0.006(2)
N8 0.037(3) 0.042(3) 0.023(2) 0.006(2) 0.016(2) 0.008(2)
C53 0.030(3) 0.038(3) 0.025(3) -0.005(2) 0.008(2) 0.005(2)
F22 0.103(4) 0.062(3) 0.075(3) 0.007(3) 0.057(3) 0.035(3)
C56 0.024(3) 0.034(3) 0.028(3) -0.004(2) 0.007(2) -0.005(2)
F23 0.031(2) 0.049(3) 0.105(4) 0.025(3) 0.017(2) 0.0073(18)
C54 0.034(3) 0.029(3) 0.019(3) -0.001(2) 0.009(2) 0.003(2)
C37 0.029(3) 0.031(3) 0.022(3) 0.003(2) 0.011(2) -0.004(2)
C58 0.038(3) 0.024(3) 0.028(3) -0.002(2) 0.021(3) 0.002(2)
C36 0.038(3) 0.034(3) 0.030(3) 0.006(2) 0.020(3) 0.001(2)
O20 0.057(3) 0.055(3) 0.084(4) -0.036(3) 0.032(3) -0.004(3)
C52 0.038(3) 0.033(3) 0.038(3) -0.009(3) 0.011(3) 0.003(3)
C39 0.035(3) 0.030(3) 0.026(3) 0.004(2) 0.016(2) 0.001(2)
C38 0.034(3) 0.025(3) 0.033(3) 0.007(2) 0.018(3) -0.001(2)
C59 0.038(3) 0.028(3) 0.033(3) -0.003(2) 0.018(3) 0.003(2)
C64 0.037(3) 0.038(3) 0.028(3) -0.002(3) 0.011(3) 0.007(3)
C63 0.046(4) 0.029(3) 0.038(3) 0.001(3) 0.023(3) 0.002(3)
C62 0.060(4) 0.041(4) 0.026(3) -0.005(3) 0.025(3) 0.006(3)
F33 0.089(4) 0.079(4) 0.086(4) -0.006(3) 0.046(3) -0.047(3)
N7 0.042(3) 0.053(4) 0.039(3) -0.011(3) 0.017(3) 0.008(3)
C61 0.048(4) 0.035(4) 0.036(4) 0.001(3) 0.010(3) 0.007(3)
C40 0.042(4) 0.038(4) 0.049(4) 0.010(3) 0.024(3) 0.003(3)
C44 0.098(7) 0.083(7) 0.030(4) 0.008(4) 0.009(4) -0.045(6)
C46 0.051(4) 0.036(4) 0.051(4) 0.005(3) 0.031(4) -0.003(3)
C66 0.036(3) 0.062(5) 0.035(3) 0.006(3) 0.022(3) 0.012(3)
C47 0.059(5) 0.050(5) 0.047(4) 0.011(3) 0.017(4) -0.014(4)
C42 0.045(4) 0.080(6) 0.060(5) 0.012(4) 0.018(4) 0.006(4)
F28 0.268(9) 0.141(5) 0.133(6) 0.041(5) 0.069(6) -0.032(7)
F32 0.111(5) 0.097(5) 0.104(5) 0.038(4) 0.022(4) 0.010(4)
C68 0.036(4) 0.118(8) 0.036(4) 0.003(4) 0.016(3) 0.021(4)
C49 0.057(5) 0.054(5) 0.055(5) -0.001(4) 0.029(4) -0.002(4)
C67 0.055(5) 0.072(6) 0.066(5) -0.004(4) 0.043(4) -0.006(4)
C65 0.045(4) 0.058(5) 0.042(4) 0.005(3) 0.026(3) 0.017(3)
C43 0.054(5) 0.121(9) 0.048(5) 0.010(5) 0.019(4) -0.005(5)
F29 0.075(4) 0.268(11) 0.054(4) 0.048(5) 0.014(3) 0.013(6)
F31 0.153(6) 0.128(5) 0.189(6) -0.062(5) 0.147(5) -0.061(4)
C60 0.051(4) 0.047(4) 0.074(5) -0.020(4) 0.045(4) -0.007(3)
C70 0.103(7) 0.066(6) 0.040(4) 0.004(4) 0.040(5) 0.029(5)
C48 0.075(6) 0.047(5) 0.070(6) -0.002(4) 0.043(5) -0.009(4)
C45 0.048(4) 0.139(5) 0.027(4) 0.016(4) 0.012(3) 0.013(5)
F30 0.087(6) 0.144(10) 0.092(7) 0.053(6) 0.063(6) 0.020(6)
F30A 0.123(10) 0.157(10) 0.085(8) 0.014(6) 0.077(7) 0.024(7)
F1A 0.091(9) 0.116(10) 0.104(8) 0.006(6) 0.060(7) 0.059(7)

loop_
_atom_type_symbol
_atom_type_description
_atom_type_scat_dispersion_real
_atom_type_scat_dispersion_imag
_atom_type_scat_source
C C 0.0030 0.0020 'International Tables Vol C Tables 4.2.6.8 and 6.1.1.4'
H H 0.0000 0.0000 'International Tables Vol C Tables 4.2.6.8 and 6.1.1.4'
Br Br -0.2900 2.4600 'International Tables Vol C Tables 4.2.6.8 and 6.1.1.4'
Dy Dy -0.1890 4.4100 'International Tables Vol C Tables 4.2.6.8 and 6.1.1.4'
F F 0.0170 0.0100 'International Tables Vol C Tables 4.2.6.8 and 6.1.1.4'
N N 0.0060 0.0030 'International Tables Vol C Tables 4.2.6.8 and 6.1.1.4'
O O 0.0110 0.0060 'International Tables Vol C Tables 4.2.6.8 and 6.1.1.4'

loop_
_geom_angle_atom_site_label_1
_geom_angle_atom_site_label_2
_geom_angle_atom_site_label_3
_geom_angle
_geom_angle_site_symmetry_1
_geom_angle_site_symmetry_3
O2 Dy1 O4 88.56(18) . .
O2 Dy1 O9 142.64(15) . .
O4 Dy1 O9 84.34(17) . .
O2 Dy1 O5 143.91(15) . .
O4 Dy1 O5 85.63(17) . .
O9 Dy1 O5 72.07(15) . .
O2 Dy1 O6 90.90(15) . .
O4 Dy1 O6 142.47(15) . .
O9 Dy1 O6 116.36(15) . .
O5 Dy1 O6 73.13(14) . .
O2 Dy1 O1 72.88(15) . .
O4 Dy1 O1 72.80(16) . .
O9 Dy1 O1 69.97(15) . .
O5 Dy1 O1 137.69(16) . .
O6 Dy1 O1 142.03(14) . .
O2 Dy1 O3 71.96(17) . .
O4 Dy1 O3 72.19(16) . .
O9 Dy1 O3 138.43(17) . .
O5 Dy1 O3 72.35(17) . .
O6 Dy1 O3 72.02(14) . .
O1 Dy1 O3 130.20(16) . .
O2 Dy1 O7 79.61(14) . .
O4 Dy1 O7 143.42(16) . .
O9 Dy1 O7 84.56(14) . .
O5 Dy1 O7 123.36(14) . .
O6 Dy1 O7 72.79(13) . .
O1 Dy1 O7 70.65(14) . .
O3 Dy1 O7 133.76(15) . .
C14 O6 Dy1 133.0(4) . .
C4 C3 C2 121.4(7) . .
C4 C3 H3 119.3 . .
C2 C3 H3 119.3 . .
C9 O3 Dy1 135.6(5) . .
N1 O7 Dy1 141.3(3) . .
O8 N2 C22 124.5(5) . .
O8 N2 C23 122.9(4) . .
C22 N2 C23 111.9(4) . .
O7 N1 C22 126.8(4) . .
O7 N1 C24 119.1(4) . .
C22 N1 C24 113.6(4) . .
C30 C35 H35A 109.5 . .
C30 C35 H35B 109.5 . .
H35A C35 H35B 109.5 . .
C30 C35 H35C 109.5 . .
H35A C35 H35C 109.5 . .
H35B C35 H35C 109.5 . .
F9 C6 F8 110.9(14) . .
F9 C6 F7 101.6(11) . .
F8 C6 F7 103.6(11) . .
F9 C6 C7 119.0(13) . .
F8 C6 C7 108.5(10) . .
F7 C6 C7 112.1(11) . .
C31 C33 H33A 109.5 . .
C31 C33 H33B 109.5 . .
H33A C33 H33B 109.5 . .
C31 C33 H33C 109.5 . .
H33A C33 H33C 109.5 . .
H33B C33 H33C 109.5 . .
C4 O2 Dy1 135.0(4) . .
C2 O1 Dy1 133.4(5) . .
C12 O5 Dy1 132.5(4) . .
C21 C20 C19 119.8(5) . .
C21 C20 C22 122.1(5) . .
C19 C20 C22 118.0(5) . .
N3 O9 Dy1 139.8(4) . .
N1 C22 N2 107.6(5) . .
N1 C22 C20 125.5(5) . .
N2 C22 C20 126.9(5) . .
C27 C23 N2 110.3(5) . .
C27 C23 C28 111.2(5) . .
N2 C23 C28 104.8(4) . .
C27 C23 C24 115.0(5) . .
N2 C23 C24 100.3(4) . .
C28 C23 C24 114.0(5) . .
O9 N3 C29 126.5(5) . .
O9 N3 C30 119.4(6) . .
C29 N3 C30 114.0(6) . .
C16 C21 C20 118.3(6) . .
C16 C21 H21 120.8 . .
C20 C21 H21 120.8 . .
C18 C19 C20 120.7(5) . .
C18 C19 H19 119.7 . .
C20 C19 H19 119.7 . .
C17 C16 C21 122.6(6) . .
C17 C16 Br2 119.1(5) . .
C21 C16 Br2 118.3(5) . .
O6 C14 C13 128.0(6) . .
O6 C14 C15 115.6(5) . .
C13 C14 C15 116.3(5) . .
C23 C28 H28A 109.5 . .
C23 C28 H28B 109.5 . .
H28A C28 H28B 109.5 . .
C23 C28 H28C 109.5 . .
H28A C28 H28C 109.5 . .
H28B C28 H28C 109.5 . .
C7 O4 Dy1 137.1(6) . .
N1 C24 C25 110.7(4) . .
N1 C24 C26 104.6(4) . .
C25 C24 C26 110.6(5) . .
N1 C24 C23 100.3(4) . .
C25 C24 C23 116.3(5) . .
C26 C24 C23 113.2(5) . .
C24 C25 H25A 109.5 . .
C24 C25 H25B 109.5 . .
H25A C25 H25B 109.5 . .
C24 C25 H25C 109.5 . .
H25A C25 H25C 109.5 . .
H25B C25 H25C 109.5 . .
O10 N4 C29 124.9(6) . .
O10 N4 C31 121.4(6) . .
C29 N4 C31 113.7(6) . .
C12 C13 C14 121.8(6) . .
C12 C13 H13 119.1 . .
C14 C13 H13 119.1 . .
C19 C18 C17 119.8(5) . .
C19 C18 C29 118.1(5) . .
C17 C18 C29 122.0(5) . .
F18 C15 F16 106.8(5) . .
F18 C15 F17 107.4(5) . .
F16 C15 F17 106.1(5) . .
F18 C15 C14 114.0(5) . .
F16 C15 C14 110.0(5) . .
F17 C15 C14 112.3(5) . .
C16 C17 C18 118.7(6) . .
C16 C17 H17 120.6 . .
C18 C17 H17 120.6 . .
C24 C26 H26A 109.5 . .
C24 C26 H26B 109.5 . .
H26A C26 H26B 109.5 . .
C24 C26 H26C 109.5 . .
H26A C26 H26C 109.5 . .
H26B C26 H26C 109.5 . .
O4 C7 C8 127.6(8) . .
O4 C7 C6 111.6(9) . .
C8 C7 C6 120.7(9) . .
F13 C11 F14 106.2(8) . .
F13 C11 F15 106.6(7) . .
F14 C11 F15 108.6(9) . .
F13 C11 C12 111.4(7) . .
F14 C11 C12 110.2(7) . .
F15 C11 C12 113.5(7) . .
O3 C9 C10 119.6(8) . .
O3 C9 C8 125.6(8) . .
C10 C9 C8 113.9(8) . .
N3 C29 N4 109.0(6) . .
N3 C29 C18 125.4(6) . .
N4 C29 C18 125.5(6) . .
F6 C5 F5 107.9(6) . .
F6 C5 F4 104.4(6) . .
F5 C5 F4 104.6(6) . .
F6 C5 C4 110.9(6) . .
F5 C5 C4 115.1(7) . .
F4 C5 C4 113.2(6) . .
O5 C12 C13 127.7(6) . .
O5 C12 C11 113.1(6) . .
C13 C12 C11 119.2(6) . .
O2 C4 C3 126.2(7) . .
O2 C4 C5 113.3(6) . .
C3 C4 C5 120.5(7) . .
O1 C2 C3 126.9(7) . .
O1 C2 C1 114.7(7) . .
C3 C2 C1 118.4(6) . .
N3 C30 C35 106.9(6) . .
N3 C30 C34 108.0(5) . .
C35 C30 C34 109.8(8) . .
N3 C30 C31 101.8(6) . .
C35 C30 C31 114.8(7) . .
C34 C30 C31 114.7(6) . .
C31 C32 H32A 109.5 . .
C31 C32 H32B 109.5 . .
H32A C32 H32B 109.5 . .
C31 C32 H32C 109.5 . .
H32A C32 H32C 109.5 . .
H32B C32 H32C 109.5 . .
C7 C8 C9 120.7(8) . .
C7 C8 H8 119.7 . .
C9 C8 H8 119.7 . .
C23 C27 H27A 109.5 . .
C23 C27 H27B 109.5 . .
H27A C27 H27B 109.5 . .
C23 C27 H27C 109.5 . .
H27A C27 H27C 109.5 . .
H27B C27 H27C 109.5 . .
C30 C34 H34A 109.5 . .
C30 C34 H34B 109.5 . .
H34A C34 H34B 109.5 . .
C30 C34 H34C 109.5 . .
H34A C34 H34C 109.5 . .
H34B C34 H34C 109.5 . .
C33 C31 N4 104.7(8) . .
C33 C31 C32 112.6(10) . .
N4 C31 C32 105.1(8) . .
C33 C31 C30 116.7(8) . .
N4 C31 C30 101.4(5) . .
C32 C31 C30 114.4(8) . .
F3 C1 F1 121.0(8) . .
F3 C1 F2 95.6(7) . .
F1 C1 F2 85.3(6) . .
F3 C1 F1A 92.7(10) . .
F2 C1 F1A 126.8(10) . .
F3 C1 C2 118.8(6) . .
F1 C1 C2 117.2(7) . .
F2 C1 C2 106.6(6) . .
F1A C1 C2 114.7(8) . .
F12 C10 F11 106.3(8) . .
F12 C10 F10 96.5(10) . .
F11 C10 F10 99.1(7) . .
F12 C10 C9 115.8(7) . .
F11 C10 C9 120.9(9) . .
F10 C10 C9 114.3(9) . .
O14 Dy2 O15 89.92(17) . .
O14 Dy2 O11 143.98(14) . .
O15 Dy2 O11 88.16(14) . .
O14 Dy2 O12 86.61(16) . .
O15 Dy2 O12 143.02(15) . .
O11 Dy2 O12 73.91(13) . .
O14 Dy2 O16 71.54(15) . .
O15 Dy2 O16 72.94(15) . .
O11 Dy2 O16 140.90(14) . .
O12 Dy2 O16 139.05(14) . .
O14 Dy2 O19 84.88(15) . .
O15 Dy2 O19 144.69(14) . .
O11 Dy2 O19 115.75(14) . .
O12 Dy2 O19 71.60(14) . .
O16 Dy2 O19 72.29(14) . .
O14 Dy2 O13 72.11(15) . .
O15 Dy2 O13 72.37(16) . .
O11 Dy2 O13 73.06(14) . .
O12 Dy2 O13 71.54(15) . .
O16 Dy2 O13 128.92(15) . .
O19 Dy2 O13 137.27(15) . .
O14 Dy2 O17 143.06(14) . .
O15 Dy2 O17 81.50(15) . .
O11 Dy2 O17 71.96(13) . .
O12 Dy2 O17 120.97(14) . .
O16 Dy2 O17 71.60(14) . .
O19 Dy2 O17 81.98(14) . .
O13 Dy2 O17 136.54(14) . .
F34 C50 F36 106.9(7) . .
F34 C50 F35 105.0(7) . .
F36 C50 F35 102.1(8) . .
F34 C50 C49 119.5(9) . .
F36 C50 C49 108.9(7) . .
F35 C50 C49 112.9(7) . .
N6 O17 Dy2 141.0(3) . .
C47 O16 Dy2 130.4(5) . .
O18 N5 C57 124.8(5) . .
O18 N5 C59 122.6(5) . .
C57 N5 C59 111.9(5) . .
C65 C69 H69A 109.5 . .
C65 C69 H69B 109.5 . .
H69A C69 H69B 109.5 . .
C65 C69 H69C 109.5 . .
H69A C69 H69C 109.5 . .
H69B C69 H69C 109.5 . .
F27 C41 F25 104.7(7) . .
F27 C41 F26 104.1(8) . .
F25 C41 F26 112.2(8) . .
F27 C41 C42 111.7(7) . .
F25 C41 C42 111.8(7) . .
F26 C41 C42 111.8(7) . .
C37 O11 Dy2 132.7(4) . .
C49 O15 Dy2 134.4(5) . .
N8 O19 Dy2 138.6(3) . .
O17 N6 C57 126.8(5) . .
O17 N6 C58 119.2(4) . .
C57 N6 C58 113.5(5) . .
N6 C57 N5 108.0(5) . .
N6 C57 C55 125.4(5) . .
N5 C57 C55 126.5(5) . .
C44 O13 Dy2 136.7(5) . .
C42 O14 Dy2 137.3(5) . .
C39 O12 Dy2 132.8(4) . .
C56 C55 C54 119.6(5) . .
C56 C55 C57 123.0(5) . .
C54 C55 C57 117.3(5) . .
C56 C51 C52 122.0(6) . .
C56 C51 Br1 119.5(5) . .
C52 C51 Br1 118.5(5) . .
O19 N8 C64 127.0(5) . .
O19 N8 C66 120.0(5) . .
C64 N8 C66 112.8(5) . .
C54 C53 C52 119.7(6) . .
C54 C53 C64 118.8(6) . .
C52 C53 C64 121.5(6) . .
C51 C56 C55 119.8(6) . .
C51 C56 H56 120.1 . .
C55 C56 H56 120.1 . .
C53 C54 C55 120.8(6) . .
C53 C54 H54 119.6 . .
C55 C54 H54 119.6 . .
O11 C37 C38 129.0(5) . .
O11 C37 C36 114.7(5) . .
C38 C37 C36 116.4(5) . .
C63 C58 N6 110.8(5) . .
C63 C58 C62 110.9(5) . .
N6 C58 C62 105.0(5) . .
C63 C58 C59 115.4(5) . .
N6 C58 C59 100.2(4) . .
C62 C58 C59 113.6(5) . .
F19 C36 F20 106.8(5) . .
F19 C36 F21 107.5(5) . .
F20 C36 F21 106.7(5) . .
F19 C36 C37 113.1(5) . .
F20 C36 C37 110.8(5) . .
F21 C36 C37 111.7(5) . .
C51 C52 C53 117.8(6) . .
C51 C52 H52 121.1 . .
C53 C52 H52 121.1 . .
O12 C39 C38 128.2(6) . .
O12 C39 C40 114.7(5) . .
C38 C39 C40 117.0(5) . .
C39 C38 C37 121.0(5) . .
C39 C38 H38 119.5 . .
C37 C38 H38 119.5 . .
N5 C59 C61 105.0(5) . .
N5 C59 C60 109.9(5) . .
C61 C59 C60 110.5(6) . .
N5 C59 C58 101.0(4) . .
C61 C59 C58 114.5(5) . .
C60 C59 C58 114.9(5) . .
N8 C64 N7 109.0(6) . .
N8 C64 C53 124.2(6) . .
N7 C64 C53 126.8(6) . .
C58 C63 H63A 109.5 . .
C58 C63 H63B 109.5 . .
H63A C63 H63B 109.5 . .
C58 C63 H63C 109.5 . .
H63A C63 H63C 109.5 . .
H63B C63 H63C 109.5 . .
C58 C62 H62A 109.5 . .
C58 C62 H62B 109.5 . .
H62A C62 H62B 109.5 . .
C58 C62 H62C 109.5 . .
H62A C62 H62C 109.5 . .
H62B C62 H62C 109.5 . .
O20 N7 C64 124.5(6) . .
O20 N7 C65 123.4(6) . .
C64 N7 C65 111.9(6) . .
C59 C61 H61A 109.5 . .
C59 C61 H61B 109.5 . .
H61A C61 H61B 109.5 . .
C59 C61 H61C 109.5 . .
H61A C61 H61C 109.5 . .
H61B C61 H61C 109.5 . .
F24 C40 F23 107.4(6) . .
F24 C40 F22 107.4(6) . .
F23 C40 F22 106.8(6) . .
F24 C40 C39 114.7(6) . .
F23 C40 C39 110.3(6) . .
F22 C40 C39 109.9(5) . .
O13 C44 C45 120.1(8) . .
O13 C44 C43 124.2(8) . .
C45 C44 C43 113.6(8) . .
F31 C46 F32 102.3(8) . .
F31 C46 F33 108.5(7) . .
F32 C46 F33 107.0(7) . .
F31 C46 C47 115.9(7) . .
F32 C46 C47 108.5(7) . .
F33 C46 C47 113.7(6) . .
N8 C66 C67 108.4(6) . .
N8 C66 C68 105.7(5) . .
C67 C66 C68 111.3(7) . .
N8 C66 C65 101.8(5) . .
C67 C66 C65 115.3(6) . .
C68 C66 C65 113.4(6) . .
O16 C47 C48 127.9(7) . .
O16 C47 C46 114.5(7) . .
C48 C47 C46 117.4(7) . .
O14 C42 C43 127.0(9) . .
O14 C42 C41 113.3(8) . .
C43 C42 C41 119.6(8) . .
C66 C68 H68A 109.5 . .
C66 C68 H68B 109.5 . .
H68A C68 H68B 109.5 . .
C66 C68 H68C 109.5 . .
H68A C68 H68C 109.5 . .
H68B C68 H68C 109.5 . .
O15 C49 C48 125.5(8) . .
O15 C49 C50 114.7(7) . .
C48 C49 C50 119.6(8) . .
C66 C67 H67A 109.5 . .
C66 C67 H67B 109.5 . .
H67A C67 H67B 109.5 . .
C66 C67 H67C 109.5 . .
H67A C67 H67C 109.5 . .
H67B C67 H67C 109.5 . .
N7 C65 C69 108.8(7) . .
N7 C65 C70 105.1(6) . .
C69 C65 C70 109.5(6) . .
N7 C65 C66 101.4(5) . .
C69 C65 C66 117.1(7) . .
C70 C65 C66 113.9(6) . .
C42 C43 C44 120.1(8) . .
C42 C43 H43 120.0 . .
C44 C43 H43 120.0 . .
C59 C60 H60A 109.5 . .
C59 C60 H60B 109.5 . .
H60A C60 H60B 109.5 . .
C59 C60 H60C 109.5 . .
H60A C60 H60C 109.5 . .
H60B C60 H60C 109.5 . .
C65 C70 H70A 109.5 . .
C65 C70 H70B 109.5 . .
H70A C70 H70B 109.5 . .
C65 C70 H70C 109.5 . .
H70A C70 H70C 109.5 . .
H70B C70 H70C 109.5 . .
C49 C48 C47 120.7(8) . .
C49 C48 H48 119.7 . .
C47 C48 H48 119.7 . .
F29 C45 F30 119.8(8) . .
F29 C45 F30A 92.4(10) . .
F29 C45 F28 91.8(9) . .
F30 C45 F28 83.1(4) . .
F30A C45 F28 135.1(10) . .
F29 C45 C44 119.1(8) . .
F30 C45 C44 119.6(8) . .
F30A C45 C44 109.3(10) . .
F28 C45 C44 107.4(8) . .

loop_
_geom_bond_atom_site_label_1
_geom_bond_atom_site_label_2
_geom_bond_distance
_geom_bond_site_symmetry_2
Dy1 O2 2.304(5) .
Dy1 O4 2.317(4) .
Dy1 O9 2.335(4) .
Dy1 O5 2.352(5) .
Dy1 O6 2.364(4) .
Dy1 O1 2.377(4) .
Dy1 O3 2.382(4) .
Dy1 O7 2.402(4) .
Br2 C16 1.890(6) .
O6 C14 1.252(7) .
F17 C15 1.345(8) .
C3 C4 1.377(10) .
C3 C2 1.439(11) .
C3 H3 0.9300 .
O3 C9 1.233(10) .
O7 N1 1.309(6) .
F13 C11 1.305(10) .
F11 C10 1.313(7) .
F7 C6 1.359(12) .
F12 C10 1.309(8) .
N2 O8 1.268(6) .
N2 C22 1.369(7) .
N2 C23 1.516(7) .
N1 C22 1.334(7) .
N1 C24 1.506(7) .
F8 C6 1.315(15) .
F10 C10 1.354(9) .
C35 C30 1.521(11) .
C35 H35A 0.9600 .
C35 H35B 0.9600 .
C35 H35C 0.9600 .
F9 C6 1.233(16) .
C6 C7 1.529(14) .
C33 C31 1.484(12) .
C33 H33A 0.9600 .
C33 H33B 0.9600 .
C33 H33C 0.9600 .
F16 C15 1.345(8) .
O2 C4 1.306(9) .
O1 C2 1.237(8) .
F6 C5 1.321(8) .
O5 C12 1.268(8) .
C20 C21 1.389(8) .
C20 C19 1.401(8) .
C20 C22 1.443(7) .
F18 C15 1.330(7) .
O9 N3 1.318(7) .
C23 C27 1.508(8) .
C23 C28 1.522(8) .
C23 C24 1.557(8) .
N3 C29 1.325(9) .
N3 C30 1.487(8) .
C21 C16 1.385(9) .
C21 H21 0.9300 .
C19 C18 1.383(8) .
C19 H19 0.9300 .
C16 C17 1.383(10) .
C14 C13 1.393(9) .
C14 C15 1.526(9) .
C28 H28A 0.9600 .
C28 H28B 0.9600 .
C28 H28C 0.9600 .
O4 C7 1.237(10) .
F5 C5 1.337(9) .
C24 C25 1.508(8) .
C24 C26 1.530(7) .
C25 H25A 0.9600 .
C25 H25B 0.9600 .
C25 H25C 0.9600 .
F4 C5 1.371(8) .
N4 O10 1.262(8) .
N4 C29 1.345(8) .
N4 C31 1.487(10) .
C13 C12 1.381(9) .
C13 H13 0.9300 .
C18 C17 1.391(9) .
C18 C29 1.462(9) .
C17 H17 0.9300 .
C26 H26A 0.9600 .
C26 H26B 0.9600 .
C26 H26C 0.9600 .
C7 C8 1.389(14) .
C11 F14 1.315(11) .
C11 F15 1.317(10) .
C11 C12 1.528(10) .
C9 C10 1.411(11) .
C9 C8 1.436(14) .
C5 C4 1.480(10) .
C2 C1 1.484(10) .
F1 C1 1.343(8) .
C30 C34 1.530(11) .
C30 C31 1.577(12) .
C32 C31 1.519(14) .
C32 H32A 0.9600 .
C32 H32B 0.9600 .
C32 H32C 0.9600 .
F2 C1 1.347(8) .
C8 H8 0.9300 .
C27 H27A 0.9600 .
C27 H27B 0.9600 .
C27 H27C 0.9600 .
F3 C1 1.321(7) .
C34 H34A 0.9600 .
C34 H34B 0.9600 .
C34 H34C 0.9600 .
C1 F1A 1.351(9) .
Dy2 O14 2.302(4) .
Dy2 O15 2.321(4) .
Dy2 O11 2.344(4) .
Dy2 O12 2.351(4) .
Dy2 O16 2.356(4) .
Dy2 O19 2.364(4) .
Dy2 O13 2.393(4) .
Dy2 O17 2.412(4) .
Br1 C51 1.893(6) .
F25 C41 1.341(8) .
F36 C50 1.319(11) .
F34 C50 1.305(11) .
C50 F35 1.362(10) .
C50 C49 1.487(11) .
F20 C36 1.338(7) .
F19 C36 1.330(7) .
F26 C41 1.358(8) .
F21 C36 1.344(7) .
F27 C41 1.328(7) .
O17 N6 1.308(6) .
O16 C47 1.246(9) .
N5 O18 1.276(6) .
N5 C57 1.360(7) .
N5 C59 1.508(7) .
C69 C65 1.512(10) .
C69 H69A 0.9600 .
C69 H69B 0.9600 .
C69 H69C 0.9600 .
C41 C42 1.510(12) .
O11 C37 1.257(7) .
O15 C49 1.278(9) .
O19 N8 1.303(6) .
F24 C40 1.311(8) .
N6 C57 1.342(7) .
N6 C58 1.502(7) .
C57 C55 1.451(8) .
O13 C44 1.190(9) .
O14 C42 1.233(10) .
O12 C39 1.248(7) .
C55 C56 1.387(8) .
C55 C54 1.393(8) .
C51 C56 1.369(9) .
C51 C52 1.408(10) .
N8 C64 1.343(8) .
N8 C66 1.483(8) .
C53 C54 1.390(8) .
C53 C52 1.412(9) .
C53 C64 1.457(9) .
F22 C40 1.337(9) .
C56 H56 0.9300 .
F23 C40 1.320(8) .
C54 H54 0.9300 .
C37 C38 1.397(8) .
C37 C36 1.539(8) .
C58 C63 1.500(8) .
C58 C62 1.517(8) .
C58 C59 1.560(8) .
O20 N7 1.282(8) .
C52 H52 0.9300 .
C39 C38 1.391(8) .
C39 C40 1.532(9) .
C38 H38 0.9300 .
C59 C61 1.518(9) .
C59 C60 1.530(9) .
C64 N7 1.355(8) .
C63 H63A 0.9600 .
C63 H63B 0.9600 .
C63 H63C 0.9600 .
C62 H62A 0.9600 .
C62 H62B 0.9600 .
C62 H62C 0.9600 .
F33 C46 1.327(8) .
N7 C65 1.494(10) .
C61 H61A 0.9600 .
C61 H61B 0.9600 .
C61 H61C 0.9600 .
C44 C45 1.449(11) .
C44 C43 1.489(14) .
C46 F31 1.275(9) .
C46 F32 1.277(9) .
C46 C47 1.514(10) .
C66 C67 1.523(11) .
C66 C68 1.546(10) .
C66 C65 1.559(11) .
C47 C48 1.438(12) .
C42 C43 1.403(13) .
F28 C45 1.397(8) .
C68 H68A 0.9600 .
C68 H68B 0.9600 .
C68 H68C 0.9600 .
C49 C48 1.391(12) .
C67 H67A 0.9600 .
C67 H67B 0.9600 .
C67 H67C 0.9600 .
C65 C70 1.541(10) .
C43 H43 0.9300 .
F29 C45 1.300(7) .
C60 H60A 0.9600 .
C60 H60B 0.9600 .
C60 H60C 0.9600 .
C70 H70A 0.9600 .
C70 H70B 0.9600 .
C70 H70C 0.9600 .
C48 H48 0.9300 .
C45 F30 1.315(8) .
C45 F30A 1.376(9) .

loop_
_geom_torsion_atom_site_label_1
_geom_torsion_atom_site_label_2
_geom_torsion_atom_site_label_3
_geom_torsion_atom_site_label_4
_geom_torsion
_geom_torsion_site_symmetry_1
_geom_torsion_site_symmetry_2
_geom_torsion_site_symmetry_3
_geom_torsion_site_symmetry_4
Dy1 O7 N1 C22 55.1(7) . . . .
Dy1 O7 N1 C24 -116.3(5) . . . .
O7 N1 C22 N2 179.7(4) . . . .
C24 N1 C22 N2 -8.5(6) . . . .
O7 N1 C22 C20 1.6(8) . . . .
C24 N1 C22 C20 173.4(5) . . . .
O8 N2 C22 N1 -179.9(5) . . . .
C23 N2 C22 N1 -9.0(6) . . . .
O8 N2 C22 C20 -1.8(9) . . . .
C23 N2 C22 C20 169.1(5) . . . .
C21 C20 C22 N1 -148.7(5) . . . .
C19 C20 C22 N1 28.4(8) . . . .
C21 C20 C22 N2 33.5(8) . . . .
C19 C20 C22 N2 -149.4(5) . . . .
O8 N2 C23 C27 -46.0(7) . . . .
C22 N2 C23 C27 143.0(5) . . . .
O8 N2 C23 C28 73.8(6) . . . .
C22 N2 C23 C28 -97.2(5) . . . .
O8 N2 C23 C24 -167.7(5) . . . .
C22 N2 C23 C24 21.2(6) . . . .
Dy1 O9 N3 C29 -61.2(9) . . . .
Dy1 O9 N3 C30 122.0(6) . . . .
C19 C20 C21 C16 -2.1(8) . . . .
C22 C20 C21 C16 174.9(5) . . . .
C21 C20 C19 C18 3.6(8) . . . .
C22 C20 C19 C18 -173.5(5) . . . .
C20 C21 C16 C17 0.1(9) . . . .
C20 C21 C16 Br2 179.4(4) . . . .
Dy1 O6 C14 C13 10.4(9) . . . .
Dy1 O6 C14 C15 -168.8(4) . . . .
O7 N1 C24 C25 -43.0(6) . . . .
C22 N1 C24 C25 144.5(5) . . . .
O7 N1 C24 C26 76.2(6) . . . .
C22 N1 C24 C26 -96.4(5) . . . .
O7 N1 C24 C23 -166.4(4) . . . .
C22 N1 C24 C23 21.1(5) . . . .
C27 C23 C24 N1 -141.4(5) . . . .
N2 C23 C24 N1 -23.0(5) . . . .
C28 C23 C24 N1 88.4(5) . . . .
C27 C23 C24 C25 99.3(6) . . . .
N2 C23 C24 C25 -142.4(5) . . . .
C28 C23 C24 C25 -30.9(7) . . . .
C27 C23 C24 C26 -30.4(7) . . . .
N2 C23 C24 C26 87.9(5) . . . .
C28 C23 C24 C26 -160.6(5) . . . .
O6 C14 C13 C12 3.2(10) . . . .
C15 C14 C13 C12 -177.6(6) . . . .
C20 C19 C18 C17 -3.0(8) . . . .
C20 C19 C18 C29 173.7(5) . . . .
O6 C14 C15 F18 -151.3(5) . . . .
C13 C14 C15 F18 29.4(8) . . . .
O6 C14 C15 F16 88.9(6) . . . .
C13 C14 C15 F16 -90.4(7) . . . .
O6 C14 C15 F17 -29.0(8) . . . .
C13 C14 C15 F17 151.7(5) . . . .
C21 C16 C17 C18 0.5(10) . . . .
Br2 C16 C17 C18 -178.8(5) . . . .
C19 C18 C17 C16 1.0(9) . . . .
C29 C18 C17 C16 -175.6(6) . . . .
Dy1 O4 C7 C8 -9(2) . . . .
Dy1 O4 C7 C6 175.4(7) . . . .
F9 C6 C7 O4 -59.0(18) . . . .
F8 C6 C7 O4 69.0(15) . . . .
F7 C6 C7 O4 -177.2(11) . . . .
F9 C6 C7 C8 125.0(16) . . . .
F8 C6 C7 C8 -107.0(15) . . . .
F7 C6 C7 C8 6.8(19) . . . .
Dy1 O3 C9 C10 -179.2(7) . . . .
Dy1 O3 C9 C8 12.6(18) . . . .
O9 N3 C29 N4 -177.2(5) . . . .
C30 N3 C29 N4 -0.2(7) . . . .
O9 N3 C29 C18 3.6(10) . . . .
C30 N3 C29 C18 -179.5(6) . . . .
O10 N4 C29 N3 176.5(7) . . . .
C31 N4 C29 N3 -1.6(8) . . . .
O10 N4 C29 C18 -4.2(11) . . . .
C31 N4 C29 C18 177.6(6) . . . .
C19 C18 C29 N3 -31.6(9) . . . .
C17 C18 C29 N3 145.1(6) . . . .
C19 C18 C29 N4 149.3(6) . . . .
C17 C18 C29 N4 -34.1(10) . . . .
Dy1 O5 C12 C13 -19.0(10) . . . .
Dy1 O5 C12 C11 162.2(5) . . . .
C14 C13 C12 O5 1.2(11) . . . .
C14 C13 C12 C11 179.9(7) . . . .
F13 C11 C12 O5 -54.9(9) . . . .
F14 C11 C12 O5 62.7(10) . . . .
F15 C11 C12 O5 -175.2(7) . . . .
F13 C11 C12 C13 126.2(8) . . . .
F14 C11 C12 C13 -116.2(9) . . . .
F15 C11 C12 C13 5.9(11) . . . .
Dy1 O2 C4 C3 -12.4(11) . . . .
Dy1 O2 C4 C5 165.1(4) . . . .
C2 C3 C4 O2 -5.9(12) . . . .
C2 C3 C4 C5 176.7(7) . . . .
F6 C5 C4 O2 62.6(8) . . . .
F5 C5 C4 O2 -60.2(8) . . . .
F4 C5 C4 O2 179.6(6) . . . .
F6 C5 C4 C3 -119.7(8) . . . .
F5 C5 C4 C3 117.4(8) . . . .
F4 C5 C4 C3 -2.8(10) . . . .
Dy1 O1 C2 C3 14.8(12) . . . .
Dy1 O1 C2 C1 -167.1(5) . . . .
C4 C3 C2 O1 4.3(13) . . . .
C4 C3 C2 C1 -173.8(7) . . . .
O9 N3 C30 C35 -60.3(8) . . . .
C29 N3 C30 C35 122.5(7) . . . .
O9 N3 C30 C34 57.8(8) . . . .
C29 N3 C30 C34 -119.4(7) . . . .
O9 N3 C30 C31 178.9(5) . . . .
C29 N3 C30 C31 1.7(7) . . . .
O4 C7 C8 C9 10(2) . . . .
C6 C7 C8 C9 -174.8(12) . . . .
O3 C9 C8 C7 -12(2) . . . .
C10 C9 C8 C7 179.5(12) . . . .
O10 N4 C31 C33 62.6(10) . . . .
C29 N4 C31 C33 -119.2(8) . . . .
O10 N4 C31 C32 -56.3(10) . . . .
C29 N4 C31 C32 121.9(8) . . . .
O10 N4 C31 C30 -175.7(6) . . . .
C29 N4 C31 C30 2.6(8) . . . .
N3 C30 C31 C33 110.7(8) . . . .
C35 C30 C31 C33 -4.4(11) . . . .
C34 C30 C31 C33 -133.0(8) . . . .
N3 C30 C31 N4 -2.3(7) . . . .
C35 C30 C31 N4 -117.4(7) . . . .
C34 C30 C31 N4 114.0(6) . . . .
N3 C30 C31 C32 -114.8(8) . . . .
C35 C30 C31 C32 130.1(9) . . . .
C34 C30 C31 C32 1.5(10) . . . .
O1 C2 C1 F3 20.0(11) . . . .
C3 C2 C1 F3 -161.7(8) . . . .
O1 C2 C1 F1 -179.6(9) . . . .
C3 C2 C1 F1 -1.3(12) . . . .
O1 C2 C1 F2 -86.3(8) . . . .
C3 C2 C1 F2 92.0(8) . . . .
O1 C2 C1 F1A 128.1(12) . . . .
C3 C2 C1 F1A -53.6(14) . . . .
O3 C9 C10 F12 -20.7(17) . . . .
C8 C9 C10 F12 148.8(12) . . . .
O3 C9 C10 F11 -151.5(11) . . . .
C8 C9 C10 F11 18.0(16) . . . .
O3 C9 C10 F10 90.2(12) . . . .
C8 C9 C10 F10 -100.2(13) . . . .
Dy2 O17 N6 C57 59.0(7) . . . .
Dy2 O17 N6 C58 -112.7(5) . . . .
O17 N6 C57 N5 -179.0(4) . . . .
C58 N6 C57 N5 -7.0(6) . . . .
O17 N6 C57 C55 -1.4(8) . . . .
C58 N6 C57 C55 170.6(5) . . . .
O18 N5 C57 N6 -179.8(5) . . . .
C59 N5 C57 N6 -9.3(6) . . . .
O18 N5 C57 C55 2.7(9) . . . .
C59 N5 C57 C55 173.1(5) . . . .
N6 C57 C55 C56 -148.3(5) . . . .
N5 C57 C55 C56 28.9(8) . . . .
N6 C57 C55 C54 29.7(8) . . . .
N5 C57 C55 C54 -153.2(5) . . . .
Dy2 O19 N8 C64 -61.2(8) . . . .
Dy2 O19 N8 C66 114.0(6) . . . .
C52 C51 C56 C55 -0.5(9) . . . .
Br1 C51 C56 C55 -178.7(4) . . . .
C54 C55 C56 C51 -2.7(8) . . . .
C57 C55 C56 C51 175.2(5) . . . .
C52 C53 C54 C55 -4.8(8) . . . .
C64 C53 C54 C55 173.7(5) . . . .
C56 C55 C54 C53 5.4(8) . . . .
C57 C55 C54 C53 -172.6(5) . . . .
Dy2 O11 C37 C38 5.7(9) . . . .
Dy2 O11 C37 C36 -174.0(3) . . . .
O17 N6 C58 C63 -46.1(6) . . . .
C57 N6 C58 C63 141.2(5) . . . .
O17 N6 C58 C62 73.7(6) . . . .
C57 N6 C58 C62 -99.0(6) . . . .
O17 N6 C58 C59 -168.3(4) . . . .
C57 N6 C58 C59 19.0(6) . . . .
O11 C37 C36 F19 -147.6(5) . . . .
C38 C37 C36 F19 32.6(7) . . . .
O11 C37 C36 F20 92.5(6) . . . .
C38 C37 C36 F20 -87.2(6) . . . .
O11 C37 C36 F21 -26.3(7) . . . .
C38 C37 C36 F21 154.0(5) . . . .
C56 C51 C52 C53 1.0(9) . . . .
Br1 C51 C52 C53 179.2(4) . . . .
C54 C53 C52 C51 1.6(9) . . . .
C64 C53 C52 C51 -176.9(6) . . . .
Dy2 O12 C39 C38 -16.9(9) . . . .
Dy2 O12 C39 C40 166.6(4) . . . .
O12 C39 C38 C37 1.8(10) . . . .
C40 C39 C38 C37 178.2(6) . . . .
O11 C37 C38 C39 4.0(10) . . . .
C36 C37 C38 C39 -176.3(5) . . . .
O18 N5 C59 C61 71.7(7) . . . .
C57 N5 C59 C61 -99.0(6) . . . .
O18 N5 C59 C60 -47.2(7) . . . .
C57 N5 C59 C60 142.1(5) . . . .
O18 N5 C59 C58 -168.9(5) . . . .
C57 N5 C59 C58 20.4(6) . . . .
C63 C58 C59 N5 -140.5(5) . . . .
N6 C58 C59 N5 -21.5(5) . . . .
C62 C58 C59 N5 89.9(5) . . . .
C63 C58 C59 C61 -28.3(7) . . . .
N6 C58 C59 C61 90.7(6) . . . .
C62 C58 C59 C61 -157.9(5) . . . .
C63 C58 C59 C60 101.3(7) . . . .
N6 C58 C59 C60 -139.7(5) . . . .
C62 C58 C59 C60 -28.3(7) . . . .
O19 N8 C64 N7 179.3(5) . . . .
C66 N8 C64 N7 3.8(7) . . . .
O19 N8 C64 C53 -1.3(10) . . . .
C66 N8 C64 C53 -176.7(6) . . . .
C54 C53 C64 N8 -27.7(9) . . . .
C52 C53 C64 N8 150.8(6) . . . .
C54 C53 C64 N7 151.7(6) . . . .
C52 C53 C64 N7 -29.9(10) . . . .
N8 C64 N7 O20 -176.4(6) . . . .
C53 C64 N7 O20 4.2(11) . . . .
N8 C64 N7 C65 8.6(7) . . . .
C53 C64 N7 C65 -170.8(6) . . . .
O12 C39 C40 F24 -175.1(6) . . . .
C38 C39 C40 F24 8.0(9) . . . .
O12 C39 C40 F23 -53.7(8) . . . .
C38 C39 C40 F23 129.4(6) . . . .
O12 C39 C40 F22 63.8(7) . . . .
C38 C39 C40 F22 -113.1(6) . . . .
Dy2 O13 C44 C45 179.2(6) . . . .
Dy2 O13 C44 C43 16.7(18) . . . .
O19 N8 C66 C67 48.7(7) . . . .
C64 N8 C66 C67 -135.5(6) . . . .
O19 N8 C66 C68 -70.7(8) . . . .
C64 N8 C66 C68 105.1(7) . . . .
O19 N8 C66 C65 170.6(5) . . . .
C64 N8 C66 C65 -13.6(7) . . . .
Dy2 O16 C47 C48 22.7(13) . . . .
Dy2 O16 C47 C46 -162.8(4) . . . .
F31 C46 C47 O16 29.2(11) . . . .
F32 C46 C47 O16 -85.2(9) . . . .
F33 C46 C47 O16 155.9(7) . . . .
F31 C46 C47 C48 -155.7(9) . . . .
F32 C46 C47 C48 90.0(9) . . . .
F33 C46 C47 C48 -28.9(11) . . . .
Dy2 O14 C42 C43 -16.3(16) . . . .
Dy2 O14 C42 C41 167.6(5) . . . .
F27 C41 C42 O14 173.1(8) . . . .
F25 C41 C42 O14 56.1(10) . . . .
F26 C41 C42 O14 -70.7(11) . . . .
F27 C41 C42 C43 -3.3(13) . . . .
F25 C41 C42 C43 -120.3(10) . . . .
F26 C41 C42 C43 112.9(10) . . . .
Dy2 O15 C49 C48 -11.7(13) . . . .
Dy2 O15 C49 C50 162.4(6) . . . .
F34 C50 C49 O15 -60.2(11) . . . .
F36 C50 C49 O15 63.0(10) . . . .
F35 C50 C49 O15 175.6(8) . . . .
F34 C50 C49 C48 114.3(10) . . . .
F36 C50 C49 C48 -122.5(9) . . . .
F35 C50 C49 C48 -9.9(13) . . . .
O20 N7 C65 C69 44.6(9) . . . .
C64 N7 C65 C69 -140.3(7) . . . .
O20 N7 C65 C70 -72.6(8) . . . .
C64 N7 C65 C70 102.5(7) . . . .
O20 N7 C65 C66 168.6(6) . . . .
C64 N7 C65 C66 -16.3(7) . . . .
N8 C66 C65 N7 16.6(6) . . . .
C67 C66 C65 N7 133.7(6) . . . .
C68 C66 C65 N7 -96.4(6) . . . .
N8 C66 C65 C69 134.8(7) . . . .
C67 C66 C65 C69 -108.1(8) . . . .
C68 C66 C65 C69 21.8(9) . . . .
N8 C66 C65 C70 -95.7(7) . . . .
C67 C66 C65 C70 21.4(9) . . . .
C68 C66 C65 C70 151.3(7) . . . .
O14 C42 C43 C44 11.1(18) . . . .
C41 C42 C43 C44 -173.1(10) . . . .
O13 C44 C43 C42 -11.4(18) . . . .
C45 C44 C43 C42 -174.9(10) . . . .
O15 C49 C48 C47 -11.5(14) . . . .
C50 C49 C48 C47 174.7(9) . . . .
O16 C47 C48 C49 5.4(15) . . . .
C46 C47 C48 C49 -169.0(8) . . . .
O13 C44 C45 F29 -163.3(11) . . . .
C43 C44 C45 F29 1.0(15) . . . .
O13 C44 C45 F30 30.7(16) . . . .
C43 C44 C45 F30 -165.0(10) . . . .
O13 C44 C45 F30A 92.6(14) . . . .
C43 C44 C45 F30A -103.1(13) . . . .
O13 C44 C45 F28 -61.1(14) . . . .
C43 C44 C45 F28 103.2(10) . . . .
